data_7029739
loop_
_publ_author_name
'Mol\<canov, Kre\<simir'
'Juri\'c, Marijana'
'Koji\'c-Prodi\'c, Biserka'

_publ_section_title
;
 A novel type of coordination mode of chloranilic acid leading to the
 formation of polymeric coordination ribbon in the series of mixed-ligand
 copper(ii) complexes with 1,10-phenanthroline.
;
_journal_issue 19
_journal_name_full 'Dalton transactions (Cambridge, England : 2003)'
_journal_page_first 7208
_journal_page_last 7218
_journal_paper_doi 10.1039/c3dt53332h
_journal_volume 43
_journal_year 2014
_chemical_absolute_configuration unk
_chemical_formula_moiety 'C20 H14 Cl2 Cu1 N2 O5'
_chemical_formula_sum 'C20 H14 Cl2 Cu N2 O5'
_chemical_formula_weight 496.79
_space_group_IT_number 4
_symmetry_cell_setting monoclinic
_symmetry_space_group_name_Hall 'P 2yb'
_symmetry_space_group_name_H-M 'P 1 21 1'
_audit_creation_date 2013-03-06T14:24:41-00:00
_audit_creation_method 'WinGX routine CIF_UPDATE'
_cell_angle_alpha 90
_cell_angle_beta 90.8730(10)
_cell_angle_gamma 90
_cell_formula_units_Z 2
_cell_length_a 9.00760(10)
_cell_length_b 7.42350(10)
_cell_length_c 14.1624(2)
_cell_measurement_reflns_used 3943
_cell_measurement_temperature 293(2)
_cell_measurement_theta_max 75.6175
_cell_measurement_theta_min 3.1182
_cell_volume 946.90(2)
_computing_cell_refinement
;
        CrysAlisPro, Agilent Technologies,
        Version 1.171.35.21 (release 20-01-2012 CrysAlis171 .NET)
        (compiled Jan 23 2012,18:06:46)
;
_computing_data_collection
;
        CrysAlisPro, Agilent Technologies,
        Version 1.171.35.21 (release 20-01-2012 CrysAlis171 .NET)
        (compiled Jan 23 2012,18:06:46)
;
_computing_data_reduction
;
        CrysAlisPro, Agilent Technologies,
        Version 1.171.35.21 (release 20-01-2012 CrysAlis171 .NET)
        (compiled Jan 23 2012,18:06:46)
;
_computing_molecular_graphics 'Ortep-3 for Windows (Farrugia, 1997)'
_computing_publication_material 'WinGX publication routines (Farrugia, 1999)'
_computing_structure_refinement 'SHELXL-97 (Sheldrick, 1997)'
_computing_structure_solution 'SHELXS-86 (Sheldrick, 1986)'
_diffrn_ambient_temperature 293(2)
_diffrn_measured_fraction_theta_full 0.985
_diffrn_measured_fraction_theta_max 0.985
_diffrn_measurement_device_type 'Xcalibur, Ruby, Nova'
_diffrn_measurement_method 'CCD, \w scans'
_diffrn_radiation_probe x-ray
_diffrn_radiation_type CuK\a
_diffrn_radiation_wavelength 1.54179
_diffrn_reflns_av_R_equivalents 0.0212
_diffrn_reflns_limit_h_max 11
_diffrn_reflns_limit_h_min -6
_diffrn_reflns_limit_k_max 8
_diffrn_reflns_limit_k_min -9
_diffrn_reflns_limit_l_max 17
_diffrn_reflns_limit_l_min -17
_diffrn_reflns_number 4733
_diffrn_reflns_theta_full 75.8
_diffrn_reflns_theta_max 75.8
_diffrn_reflns_theta_min 3.12
_exptl_absorpt_coefficient_mu 4.567
_exptl_absorpt_correction_T_max 1
_exptl_absorpt_correction_T_min 0.27014
_exptl_absorpt_correction_type multi-scan
_exptl_crystal_colour black
_exptl_crystal_density_diffrn 1.742
_exptl_crystal_density_method 'not measured'
_exptl_crystal_description rod
_exptl_crystal_F_000 502
_exptl_crystal_size_max 0.22
_exptl_crystal_size_mid 0.1
_exptl_crystal_size_min 0.05
_refine_diff_density_max 1.219
_refine_diff_density_min -1.177
_refine_ls_abs_structure_details 'Flack H D (1983), Acta Cryst. A39, 876-881'
_refine_ls_abs_structure_Flack -0.10(4)
_refine_ls_extinction_coef 0.005(2)
_refine_ls_extinction_expression Fc^*^=kFc[1+0.001xFc^2^\l^3^/sin(2\q)]^-1/4^
_refine_ls_extinction_method SHELXL
_refine_ls_goodness_of_fit_ref 1.137
_refine_ls_hydrogen_treatment mixed
_refine_ls_matrix_type full
_refine_ls_number_parameters 276
_refine_ls_number_reflns 2775
_refine_ls_number_restraints 3
_refine_ls_restrained_S_all 1.136
_refine_ls_R_factor_gt 0.0724
_refine_ls_shift/su_max 0
_refine_ls_structure_factor_coef Fsqd
_refine_ls_weighting_details 'calc w=1/[\s^2^(Fo^2^)+(0.1605P)^2^+0.3160P] where P=(Fo^2^+2Fc^2^)/3'
_refine_ls_weighting_scheme calc
_refine_ls_wR_factor_ref 0.1997
_reflns_number_gt 2724
_reflns_number_total 2775
_reflns_threshold_expression >2sigma(I)
_cod_data_source_file c3dt53332h1.cif
_cod_data_source_block cu-h2ca-61-1
_cod_depositor_comments
;Adding full bibliography for
 ./tmp-cod-update-bibliographies-12899/cifs/7029739.cif.
;
_cod_database_code 7029739

loop_
_symmetry_equiv_pos_as_xyz
'x, y, z'
'-x, y+1/2, -z'

loop_
_atom_site_label
_atom_site_type_symbol
_atom_site_fract_x
_atom_site_fract_y
_atom_site_fract_z
_atom_site_U_iso_or_equiv
_atom_site_adp_type
_atom_site_occupancy
_atom_site_calc_flag
_atom_site_refinement_flags
Cu1 Cu 0.80201(7) -0.00123(12) 0.24527(5) 0.0360(3) Uani 1 d .
Cl1 Cl 0.40773(18) -0.2361(4) 0.03230(12) 0.0627(6) Uani 1 d .
Cl2 Cl 0.41454(18) -0.1354(3) 0.47762(11) 0.0604(5) Uani 1 d .
O1 O 0.6493(4) -0.0333(7) 0.3389(3) 0.0442(11) Uani 1 d .
O2 O 0.6455(4) -0.0716(8) 0.1563(3) 0.0434(9) Uani 1 d .
O3 O 0.1672(5) -0.3210(9) 0.1680(4) 0.0586(14) Uani 1 d .
O4 O 0.1751(6) -0.2923(11) 0.3545(4) 0.0635(16) Uani 1 d .
C1 C 0.5309(6) -0.1059(9) 0.3040(4) 0.0376(12) Uani 1 d .
C2 C 0.5289(5) -0.1265(9) 0.1976(4) 0.0365(11) Uani 1 d .
C3 C 0.4086(6) -0.2055(10) 0.1535(4) 0.0424(13) Uani 1 d .
C4 C 0.2812(7) -0.2574(9) 0.2039(5) 0.0417(13) Uani 1 d .
C5 C 0.2834(7) -0.2406(9) 0.3125(5) 0.0414(13) Uani 1 d .
C6 C 0.4123(6) -0.1609(10) 0.3558(4) 0.0415(13) Uani 1 d .
N1 N 0.9487(5) 0.1100(7) 0.3345(3) 0.0344(9) Uani 1 d .
N2 N 0.9497(5) 0.0731(7) 0.1502(3) 0.0337(9) Uani 1 d .
C7 C 0.9378(6) 0.1412(10) 0.4272(4) 0.0413(12) Uani 1 d .
H7 H 0.8502 0.1117 0.4575 0.05 Uiso 1 calc R
C8 C 1.0548(7) 0.2170(11) 0.4796(4) 0.0463(14) Uani 1 d .
H8 H 1.0442 0.2373 0.544 0.056 Uiso 1 calc R
C9 C 1.1840(7) 0.2613(10) 0.4370(5) 0.0474(14) Uani 1 d .
H9 H 1.2628 0.308 0.4724 0.057 Uiso 1 calc R
C10 C 1.1982(7) 0.2357(10) 0.3380(4) 0.0404(12) Uani 1 d .
C11 C 1.0750(6) 0.1600(7) 0.2912(4) 0.0341(11) Uani 1 d .
C12 C 1.0785(6) 0.1396(8) 0.1905(4) 0.0354(10) Uani 1 d .
C13 C 1.2015(7) 0.1905(9) 0.1396(4) 0.0395(12) Uani 1 d .
C14 C 1.1921(7) 0.1715(11) 0.0405(4) 0.0480(14) Uani 1 d .
H14 H 1.2728 0.2005 0.0032 0.058 Uiso 1 calc R
C15 C 1.0629(8) 0.1099(13) 0.0000(4) 0.0520(16) Uani 1 d .
H15 H 1.0545 0.1006 -0.0653 0.062 Uiso 1 calc R
C16 C 0.9439(7) 0.0610(10) 0.0563(4) 0.0429(13) Uani 1 d .
H16 H 0.8575 0.0184 0.0274 0.052 Uiso 1 calc R
C17 C 1.3252(7) 0.2847(10) 0.2852(5) 0.0446(14) Uani 1 d .
H17 H 1.4077 0.3327 0.3165 0.054 Uiso 1 calc R
C18 C 1.3284(7) 0.2628(11) 0.1901(5) 0.0455(15) Uani 1 d .
H18 H 1.4131 0.2946 0.1572 0.055 Uiso 1 calc R
O5 O 0.8861(5) -0.2896(6) 0.2553(4) 0.0498(11) Uani 1 d D
H5 H 0.969(4) -0.319(8) 0.239(5) 0.05(2) Uiso 1 d D
C19 C 0.8170(10) -0.4370(13) 0.2978(7) 0.065(2) Uani 1 d D
H19A H 0.7552 -0.3936 0.3485 0.078 Uiso 1 calc R
H19B H 0.8927 -0.5144 0.3256 0.078 Uiso 1 calc R
C20 C 0.7240(12) -0.5451(12) 0.2315(9) 0.087(4) Uani 1 d .
H20A H 0.6793 -0.643 0.265 0.13 Uiso 1 calc R
H20B H 0.7848 -0.592 0.1822 0.13 Uiso 1 calc R
H20C H 0.6476 -0.4701 0.2044 0.13 Uiso 1 calc R

loop_
_atom_site_aniso_label
_atom_site_aniso_U_11
_atom_site_aniso_U_22
_atom_site_aniso_U_33
_atom_site_aniso_U_23
_atom_site_aniso_U_13
_atom_site_aniso_U_12
Cu1 0.0305(4) 0.0334(5) 0.0443(5) 0.0007(4) 0.0042(3) -0.0038(3)
Cl1 0.0447(8) 0.0929(15) 0.0507(8) -0.0121(10) 0.0024(6) -0.0069(9)
Cl2 0.0478(8) 0.0853(14) 0.0484(8) 0.0039(9) 0.0081(6) -0.0050(8)
O1 0.0318(17) 0.052(3) 0.049(2) -0.006(2) 0.0049(15) -0.0079(18)
O2 0.0327(17) 0.051(2) 0.0462(19) 0.006(2) 0.0021(15) -0.0043(18)
O3 0.031(2) 0.072(4) 0.073(3) -0.008(3) -0.0046(19) -0.011(2)
O4 0.037(2) 0.083(5) 0.071(3) 0.003(3) 0.016(2) -0.017(3)
C1 0.029(2) 0.039(3) 0.045(3) 0.001(3) 0.004(2) 0.005(2)
C2 0.029(2) 0.034(3) 0.046(3) 0.005(2) 0.0017(19) 0.001(2)
C3 0.033(2) 0.047(3) 0.047(3) 0.002(3) 0.001(2) 0.000(2)
C4 0.033(3) 0.037(3) 0.055(3) 0.001(3) -0.002(2) 0.003(2)
C5 0.037(3) 0.032(3) 0.055(3) 0.002(3) 0.007(2) 0.000(2)
C6 0.032(2) 0.044(3) 0.048(3) 0.009(3) 0.007(2) 0.000(2)
N1 0.0327(19) 0.027(2) 0.043(2) -0.0007(19) 0.0046(16) -0.0018(17)
N2 0.035(2) 0.027(2) 0.039(2) 0.0027(19) 0.0014(16) -0.0023(17)
C7 0.041(3) 0.042(3) 0.041(3) 0.004(3) 0.008(2) 0.006(2)
C8 0.051(3) 0.047(4) 0.041(3) -0.006(3) 0.005(2) 0.002(3)
C9 0.049(3) 0.047(4) 0.046(3) -0.007(3) -0.002(2) -0.001(3)
C10 0.036(3) 0.040(3) 0.045(3) -0.002(3) 0.000(2) -0.002(2)
C11 0.037(3) 0.024(2) 0.041(2) 0.001(2) 0.0047(19) -0.0010(19)
C12 0.035(2) 0.027(2) 0.044(3) 0.003(2) 0.0016(19) 0.001(2)
C13 0.038(3) 0.032(3) 0.048(3) 0.005(2) 0.009(2) 0.002(2)
C14 0.046(3) 0.053(4) 0.045(3) 0.011(3) 0.014(2) -0.001(3)
C15 0.054(3) 0.062(5) 0.040(3) 0.005(3) 0.006(2) 0.005(3)
C16 0.043(3) 0.042(3) 0.043(3) 0.000(3) 0.000(2) 0.001(2)
C17 0.037(3) 0.045(3) 0.053(3) 0.001(3) 0.002(2) -0.005(3)
C18 0.034(3) 0.044(4) 0.058(3) 0.008(3) 0.008(2) -0.006(3)
O5 0.0317(19) 0.031(2) 0.086(3) 0.009(2) 0.0078(19) 0.0007(15)
C19 0.070(4) 0.049(4) 0.076(5) 0.017(4) -0.002(4) -0.012(4)
C20 0.075(5) 0.037(5) 0.148(10) 0.005(5) -0.030(6) -0.006(4)

loop_
_atom_type_symbol
_atom_type_description
_atom_type_scat_dispersion_real
_atom_type_scat_dispersion_imag
_atom_type_scat_source
C C 0.018 0.009 'International Tables Vol C Tables 4.2.6.8 and 6.1.1.4'
H H 0 0 'International Tables Vol C Tables 4.2.6.8 and 6.1.1.4'
Cl Cl 0.364 0.702 'International Tables Vol C Tables 4.2.6.8 and 6.1.1.4'
Cu Cu -1.965 0.589 'International Tables Vol C Tables 4.2.6.8 and 6.1.1.4'
N N 0.031 0.018 'International Tables Vol C Tables 4.2.6.8 and 6.1.1.4'
O O 0.049 0.032 'International Tables Vol C Tables 4.2.6.8 and 6.1.1.4'

loop_
_geom_angle_atom_site_label_1
_geom_angle_atom_site_label_2
_geom_angle_atom_site_label_3
_geom_angle
O1 Cu1 O2 83.97(18)
O1 Cu1 N2 170.8(2)
O2 Cu1 N2 97.01(18)
O1 Cu1 N1 95.04(18)
O2 Cu1 N1 170.9(2)
N2 Cu1 N1 82.53(19)
O1 Cu1 O5 94.6(2)
O2 Cu1 O5 91.4(2)
N2 Cu1 O5 94.5(2)
N1 Cu1 O5 97.66(19)
C1 O1 Cu1 112.4(4)
C2 O2 Cu1 112.5(4)
O1 C1 C6 124.7(5)
O1 C1 C2 114.9(5)
C6 C1 C2 120.4(5)
O2 C2 C3 125.2(5)
O2 C2 C1 115.2(5)
C3 C2 C1 119.5(5)
C2 C3 C4 121.9(6)
C2 C3 Cl1 119.9(5)
C4 C3 Cl1 118.2(5)
O3 C4 C3 125.1(6)
O3 C4 C5 116.1(6)
C3 C4 C5 118.8(6)
O4 C5 C6 125.0(7)
O4 C5 C4 117.7(6)
C6 C5 C4 117.3(5)
C1 C6 C5 121.9(6)
C1 C6 Cl2 120.2(5)
C5 C6 Cl2 117.9(4)
C7 N1 C11 118.2(5)
C7 N1 Cu1 129.5(4)
C11 N1 Cu1 112.4(4)
C16 N2 C12 117.2(5)
C16 N2 Cu1 129.9(4)
C12 N2 Cu1 112.8(4)
N1 C7 C8 121.6(5)
N1 C7 H7 119.2
C8 C7 H7 119.2
C9 C8 C7 120.3(6)
C9 C8 H8 119.8
C7 C8 H8 119.8
C8 C9 C10 119.7(6)
C8 C9 H9 120.1
C10 C9 H9 120.1
C11 C10 C9 115.9(6)
C11 C10 C17 119.4(6)
C9 C10 C17 124.6(6)
N1 C11 C10 124.1(5)
N1 C11 C12 116.9(5)
C10 C11 C12 118.9(5)
N2 C12 C13 124.0(5)
N2 C12 C11 114.7(5)
C13 C12 C11 121.3(5)
C12 C13 C14 117.0(6)
C12 C13 C18 118.5(6)
C14 C13 C18 124.4(6)
C15 C14 C13 119.2(5)
C15 C14 H14 120.4
C13 C14 H14 120.4
C14 C15 C16 120.3(6)
C14 C15 H15 119.9
C16 C15 H15 119.9
N2 C16 C15 122.3(6)
N2 C16 H16 118.9
C15 C16 H16 118.9
C18 C17 C10 121.3(6)
C18 C17 H17 119.4
C10 C17 H17 119.4
C17 C18 C13 120.6(5)
C17 C18 H18 119.7
C13 C18 H18 119.7
C19 O5 Cu1 127.8(5)
C19 O5 H5 110(4)
Cu1 O5 H5 122(4)
O5 C19 C20 113.6(8)
O5 C19 H19A 108.8
C20 C19 H19A 108.8
O5 C19 H19B 108.8
C20 C19 H19B 108.8
H19A C19 H19B 107.7
C19 C20 H20A 109.5
C19 C20 H20B 109.5
H20A C20 H20B 109.5
C19 C20 H20C 109.5
H20A C20 H20C 109.5
H20B C20 H20C 109.5

loop_
_geom_bond_atom_site_label_1
_geom_bond_atom_site_label_2
_geom_bond_distance
Cu1 O1 1.939(4)
Cu1 O2 1.947(4)
Cu1 N2 1.986(5)
Cu1 N1 1.993(4)
Cu1 O5 2.275(5)
Cl1 C3 1.732(7)
Cl2 C6 1.735(6)
O1 C1 1.286(7)
O2 C2 1.276(7)
O3 C4 1.233(8)
O4 C5 1.213(9)
C1 C6 1.368(8)
C1 C2 1.514(8)
C2 C3 1.374(8)
C3 C4 1.413(9)
C4 C5 1.543(9)
C5 C6 1.433(9)
N1 C7 1.339(7)
N1 C11 1.353(7)
N2 C16 1.333(7)
N2 C12 1.376(7)
C7 C8 1.398(9)
C7 H7 0.93
C8 C9 1.360(10)
C8 H8 0.93
C9 C10 1.423(9)
C9 H9 0.93
C10 C11 1.402(8)
C10 C17 1.423(9)
C11 C12 1.435(8)
C12 C13 1.383(8)
C13 C14 1.411(9)
C13 C18 1.443(9)
C14 C15 1.368(10)
C14 H14 0.93
C15 C16 1.394(9)
C15 H15 0.93
C16 H16 0.93
C17 C18 1.358(10)
C17 H17 0.93
C18 H18 0.93
O5 C19 1.400(10)
O5 H5 0.82(2)
C19 C20 1.484(12)
C19 H19A 0.97
C19 H19B 0.97
C20 H20A 0.96
C20 H20B 0.96
C20 H20C 0.96

loop_
_geom_torsion_atom_site_label_1
_geom_torsion_atom_site_label_2
_geom_torsion_atom_site_label_3
_geom_torsion_atom_site_label_4
_geom_torsion
O2 Cu1 O1 C1 8.9(5)
N2 Cu1 O1 C1 105.6(12)
N1 Cu1 O1 C1 179.9(5)
O5 Cu1 O1 C1 -82.0(5)
O1 Cu1 O2 C2 -8.4(5)
N2 Cu1 O2 C2 -179.2(5)
N1 Cu1 O2 C2 -92.7(13)
O5 Cu1 O2 C2 86.1(5)
Cu1 O1 C1 C6 172.9(5)
Cu1 O1 C1 C2 -7.8(7)
Cu1 O2 C2 C3 -171.4(5)
Cu1 O2 C2 C1 6.4(7)
O1 C1 C2 O2 0.9(8)
C6 C1 C2 O2 -179.7(6)
O1 C1 C2 C3 178.9(6)
C6 C1 C2 C3 -1.8(9)
O2 C2 C3 C4 -177.8(6)
C1 C2 C3 C4 4.4(10)
O2 C2 C3 Cl1 -0.3(10)
C1 C2 C3 Cl1 -178.0(4)
C2 C3 C4 O3 176.5(7)
Cl1 C3 C4 O3 -1.2(10)
C2 C3 C4 C5 -5.6(10)
Cl1 C3 C4 C5 176.7(5)
O3 C4 C5 O4 0.8(10)
C3 C4 C5 O4 -177.3(7)
O3 C4 C5 C6 -177.7(7)
C3 C4 C5 C6 4.2(9)
O1 C1 C6 C5 179.8(6)
C2 C1 C6 C5 0.5(10)
O1 C1 C6 Cl2 -0.2(10)
C2 C1 C6 Cl2 -179.5(4)
O4 C5 C6 C1 179.8(7)
C4 C5 C6 C1 -1.8(9)
O4 C5 C6 Cl2 -0.1(10)
C4 C5 C6 Cl2 178.3(5)
O1 Cu1 N1 C7 1.9(6)
O2 Cu1 N1 C7 85.3(13)
N2 Cu1 N1 C7 173.0(6)
O5 Cu1 N1 C7 -93.5(6)
O1 Cu1 N1 C11 -177.5(4)
O2 Cu1 N1 C11 -94.1(12)
N2 Cu1 N1 C11 -6.4(4)
O5 Cu1 N1 C11 87.1(4)
O1 Cu1 N2 C16 -100.8(12)
O2 Cu1 N2 C16 -5.2(6)
N1 Cu1 N2 C16 -176.1(6)
O5 Cu1 N2 C16 86.8(6)
O1 Cu1 N2 C12 82.2(12)
O2 Cu1 N2 C12 177.8(4)
N1 Cu1 N2 C12 6.9(4)
O5 Cu1 N2 C12 -90.2(4)
C11 N1 C7 C8 -2.4(9)
Cu1 N1 C7 C8 178.2(5)
N1 C7 C8 C9 0.0(11)
C7 C8 C9 C10 2.1(12)
C8 C9 C10 C11 -1.7(11)
C8 C9 C10 C17 177.0(7)
C7 N1 C11 C10 2.8(9)
Cu1 N1 C11 C10 -177.7(5)
C7 N1 C11 C12 -174.6(5)
Cu1 N1 C11 C12 4.9(6)
C9 C10 C11 N1 -0.8(10)
C17 C10 C11 N1 -179.5(6)
C9 C10 C11 C12 176.6(6)
C17 C10 C11 C12 -2.1(9)
C16 N2 C12 C13 -1.3(9)
Cu1 N2 C12 C13 176.1(5)
C16 N2 C12 C11 176.3(5)
Cu1 N2 C12 C11 -6.3(6)
N1 C11 C12 N2 0.9(7)
C10 C11 C12 N2 -176.7(6)
N1 C11 C12 C13 178.6(6)
C10 C11 C12 C13 1.0(9)
N2 C12 C13 C14 -0.2(9)
C11 C12 C13 C14 -177.7(6)
N2 C12 C13 C18 178.4(6)
C11 C12 C13 C18 0.9(9)
C12 C13 C14 C15 1.9(10)
C18 C13 C14 C15 -176.6(7)
C13 C14 C15 C16 -2.1(12)
C12 N2 C16 C15 1.1(10)
Cu1 N2 C16 C15 -175.8(6)
C14 C15 C16 N2 0.6(12)
C11 C10 C17 C18 1.3(11)
C9 C10 C17 C18 -177.3(7)
C10 C17 C18 C13 0.7(11)
C12 C13 C18 C17 -1.8(10)
C14 C13 C18 C17 176.7(7)
O1 Cu1 O5 C19 14.0(7)
O2 Cu1 O5 C19 -70.1(7)
N2 Cu1 O5 C19 -167.2(6)
N1 Cu1 O5 C19 109.7(6)
Cu1 O5 C19 C20 93.1(9)
